data_2008432
loop_
_publ_author_name
'Allen W. Apblett'
'Elizabeth M. Holt'

_publ_section_title
;
 Potassium methoxyacetate tetrahydrate
;
_journal_issue 4
_journal_name_full 'Acta Crystallographica Section C'
_journal_page_first 539
_journal_page_last 541
_journal_paper_doi 10.1107/S0108270198014395
_journal_volume 55
_journal_year 1999
_chemical_formula_iupac 'K 1+, C3 H5 O3 1-, 4H2 O'
_chemical_formula_moiety 'C3 H13 K1 O7'
_chemical_formula_sum 'C3 H13 K O7'
_chemical_formula_weight 200.2
_space_group_IT_number 14
_symmetry_cell_setting monoclinic
_symmetry_space_group_name_Hall '-P 2ybc'
_symmetry_space_group_name_H-M 'P 1 21/c 1'
_audit_creation_method 'Microsoft Word'
_cell_angle_alpha 90.0
_cell_angle_beta 105.36(2)
_cell_angle_gamma 90.0
_cell_formula_units_Z 4
_cell_length_a 12.189(6)
_cell_length_b 6.640(3)
_cell_length_c 12.393(5)
_cell_measurement_reflns_used 43
_cell_measurement_temperature 301
_cell_measurement_theta_max 12.593
_cell_measurement_theta_min 5.200
_cell_volume 967.2(8)
_computing_cell_refinement XSCANS
_computing_data_collection 'XSCANS (Siemens, 1991)'
_computing_data_reduction XSCANS
_computing_molecular_graphics 'XP (Siemens, 1990)'
_computing_structure_refinement SHELXS86
_computing_structure_solution 'SHELXS86 (Sheldrick, 1990)'
_diffrn_ambient_temperature 301
_diffrn_measurement_device 'Syntex P4 4-circle'
_diffrn_measurement_method \q/2\q
_diffrn_radiation_monochromator 'highly oriented graphite crystal'
_diffrn_radiation_source 'fine-focus sealed tube'
_diffrn_radiation_type 'Mo K\a'
_diffrn_radiation_wavelength 0.71073
_diffrn_reflns_av_R_equivalents 0.057
_diffrn_reflns_limit_h_max 17
_diffrn_reflns_limit_h_min -1
_diffrn_reflns_limit_k_max 1
_diffrn_reflns_limit_k_min -9
_diffrn_reflns_limit_l_max 16
_diffrn_reflns_limit_l_min -17
_diffrn_reflns_number 3688
_diffrn_reflns_theta_max 30
_diffrn_reflns_theta_min 1.75
_diffrn_standards_decay_% 0.0001
_diffrn_standards_interval_time '97 reflections'
_diffrn_standards_number 3
_exptl_absorpt_coefficient_mu 0.545
_exptl_absorpt_correction_type none
_exptl_crystal_colour colorless
_exptl_crystal_density_diffrn 1.371
_exptl_crystal_density_meas ?
_exptl_crystal_description rhombohedral
_exptl_crystal_F_000 424
_exptl_crystal_size_max 0.2
_exptl_crystal_size_mid 0.2
_exptl_crystal_size_min 0.2
_refine_diff_density_max 0.66
_refine_diff_density_min -0.36
_refine_ls_extinction_method none
_refine_ls_goodness_of_fit_ref 1.42
_refine_ls_hydrogen_treatment constr
_refine_ls_matrix_type full
_refine_ls_number_parameters 101
_refine_ls_number_reflns 2826
_refine_ls_R_factor_gt 0.049
_refine_ls_shift/su_max 0.02
_refine_ls_structure_factor_coef F
_refine_ls_weighting_details 'w = 1/[\s^2^(F)+ 0.0008F^2^]'
_refine_ls_weighting_scheme calc
_refine_ls_wR_factor_ref 0.072
_reflns_number_gt 1808
_reflns_number_total 2826
_reflns_threshold_expression 'F > 4.5\s(F)'
_cod_data_source_file sx1073.cif
_cod_data_source_block default
_cod_depositor_comments
;
The following automatic conversions were performed:

'_exptl_crystal_density_meas' value 'none' was changed to '?' - the
value is perceived as not measured.

Automatic conversion script
Id: cif_fix_values 3008 2015-01-20 13:52:24Z robertas 

The following automatic conversions were performed:

'_refine_ls_weighting_scheme' value 'calc w = 1/[\s^2^(F)+
0.0008F^2^]' was changed to 'calc'. New tag
'_refine_ls_weighting_details' was created. The value of the new tag
was set to 'w = 1/[\s^2^(F)+ 0.0008F^2^]'.

Automatic conversion script
Id: cif_fix_values 3143 2015-03-26 13:38:13Z robertas 
;
_cod_original_cell_volume 967.20(8)
_cod_original_sg_symbol_H-M 'P 21/c'
_cod_original_formula_sum 'C3 H13 K1 O7'
_cod_database_code 2008432

loop_
_symmetry_equiv_pos_as_xyz
x,y,z
-x,-y,-z
-x,1/2+y,1/2-z
+x,-1/2-y,-1/2+z

loop_
_atom_site_label
_atom_site_fract_x
_atom_site_fract_y
_atom_site_fract_z
_atom_site_U_iso_or_equiv
_atom_site_adp_type
_atom_site_calc_flag
_atom_site_calc_attached_atom
K1 -0.00480(10) 0.13420(10) 0.63660(10) 0.0350(10) Uani d .
O1 0.01310(10) 0.2115(3) 0.9105(2) 0.0410(10) Uani d .
O2 0.1338(2) -0.0151(3) 0.8704(2) 0.0420(10) Uani d .
O3 0.1793(2) 0.4332(3) 1.0374(2) 0.0420(10) Uani d .
C1 0.1115(2) 0.1420(4) 0.9188(2) 0.0310(10) Uani d .
C2 0.2140(2) 0.2545(4) 0.9920(2) 0.0340(10) Uani d .
H2A 0.2533 0.1682 1.0519 0.080 Uiso calc R
H2B 0.2656 0.2886 0.9482 0.080 Uiso calc R
C3 0.2698(3) 0.5285(5) 1.1173(3) 0.0630(10) Uani d .
H3A 0.2417 0.6476 1.1449 0.080 Uiso calc R
H3B 0.3000 0.4380 1.1784 0.080 Uiso calc R
H3C 0.3288 0.5647 1.0827 0.080 Uiso calc R
O10 0.1419(2) 0.0409(3) 1.2289(2) 0.0460(10) Uani d .
H10A 0.2148 0.0156 1.2375 0.080 Uiso calc R
H10B 0.1139 -0.0464 1.1968 0.080 Uiso calc R
O11 0.5030(2) 0.8460(3) 1.1252(2) 0.0480(10) Uani d .
H11A 0.5539 0.9317 1.1185 0.080 Uiso calc R
H11B 0.4657 0.8493 1.1615 0.080 Uiso calc R
O12 0.3878(2) -0.0183(3) 1.2834(2) 0.0500(10) Uani d .
H12A 0.4273 -0.0385 1.2469 0.080 Uiso calc R
H12B 0.4184 0.0953 1.3101 0.080 Uiso calc R
O13 0.3531(2) 0.8527(3) 0.9103(2) 0.0450(10) Uani d .
H13A 0.2916 0.8854 0.9025 0.080 Uiso calc R
H13B 0.3632 0.7365 0.8851 0.080 Uiso calc R

loop_
_atom_site_aniso_label
_atom_site_aniso_U_11
_atom_site_aniso_U_22
_atom_site_aniso_U_33
_atom_site_aniso_U_12
_atom_site_aniso_U_13
_atom_site_aniso_U_23
K1 0.0360(10) 0.0300(10) 0.0380(10) -0.0030(10) 0.0090(10) -0.0020(10)
O1 0.0290(10) 0.0350(10) 0.0540(10) 0.0000(10) 0.0040(10) -0.0060(10)
O2 0.0380(10) 0.0340(10) 0.0540(10) 0.0000(10) 0.0090(10) -0.0120(10)
O3 0.0380(10) 0.0390(10) 0.0440(10) -0.0040(10) 0.0000(10) -0.0130(10)
C1 0.0310(10) 0.0280(10) 0.0320(10) 0.0000(10) 0.0060(10) 0.0030(10)
C2 0.0290(10) 0.0350(10) 0.0350(10) 0.0000(10) 0.0040(10) -0.0050(10)
C3 0.059(2) 0.058(2) 0.062(2) -0.017(2) -0.0020(10) -0.021(2)
O10 0.0360(10) 0.0450(10) 0.0530(10) -0.0010(10) 0.0050(10) -0.0100(10)
O11 0.0440(10) 0.0530(10) 0.0450(10) -0.0060(10) 0.0100(10) 0.0050(10)
O12 0.0410(10) 0.0480(10) 0.0600(10) -0.0080(10) 0.0150(10) -0.0060(10)
O13 0.0360(10) 0.0470(10) 0.0490(10) 0.0020(10) 0.0050(10) -0.0050(10)

loop_
_atom_type_symbol
_atom_type_scat_dispersion_real
_atom_type_scat_dispersion_imag
_atom_type_scat_source
C 0.002 0.002 'International Tables Vol C Tables 4.2.6.8 and 6.1.1.4'
H 0.0 0.0 'International Tables Vol C Tables 4.2.6.8 and 6.1.1.4'
K 0.179 0.250 'International Tables Vol C Tables 4.2.6.8 and 6.1.1.4'
O 0.008 0.006 'International Tables Vol C Tables 4.2.6.8 and 6.1.1.4'

loop_
_geom_angle_atom_site_label_1
_geom_angle_atom_site_label_2
_geom_angle_atom_site_label_3
_geom_angle_site_symmetry_1
_geom_angle_site_symmetry_3
_geom_angle
_geom_angle_publ_flag
O1 K1 O2 . . 40.30(10) no
O1 K1 O1 . 3_546 110.10(10) no
O2 K1 O1 . 3_546 81.90(10) no
C1 K1 O1 . 3_546 102.00(10) no
O1 K1 O1 . 4_565 150.60(10) no
O2 K1 O1 . 4_565 144.30(10) no
O1 K1 O1 3_546 4_565 98.60(10) no
O1 K1 O2 . 3_546 77.90(10) no
O2 K1 O2 . 3_546 117.20(10) no
O1 K1 O2 3_546 3_546 145.10(10) no
O1 K1 O2 4_565 3_546 82.40(10) no
O1 K1 O3 . 3_546 130.60(10) no
O2 K1 O3 . 3_546 130.80(10) no
O1 K1 O3 3_546 3_546 54.70(10) no
O1 K1 O3 4_565 3_546 71.90(10) no
O2 K1 O3 3_546 3_546 93.70(10) no
O1 K1 O3 . 4_565 127.20(10) no
O2 K1 O3 . 4_565 93.20(10) no
O1 K1 O3 3_546 4_565 75.50(10) no
O1 K1 O3 4_565 4_565 53.30(10) no
O2 K1 O3 3_546 4_565 127.90(10) no
O3 K1 O3 3_546 4_565 96.40(10) no
O1 K1 O10 . 2_557 51.50(10) no
O2 K1 O10 . 2_557 65.80(10) no
O1 K1 O10 3_546 2_557 74.30(10) no
O1 K1 O10 4_565 2_557 149.00(10) no
O2 K1 O10 3_546 2_557 86.90(10) no
O3 K1 O10 3_546 2_557 79.80(10) no
O3 K1 O10 4_565 2_557 145.20(10) no
O1 K1 O10 . 4_565 67.30(10) no
O2 K1 O10 . 4_565 74.80(10) no
O1 K1 O10 3_546 4_565 144.20(10) no
O1 K1 O10 4_565 4_565 85.60(10) no
O2 K1 O10 3_546 4_565 70.70(10) no
O3 K1 O10 3_546 4_565 154.40(10) no
O3 K1 O10 4_565 4_565 79.10(10) no
O10 K1 O10 2_557 4_565 118.10(10) no
C2 O3 C3 . . 112.9(2) no
O1 C1 O2 . . 125.4(2) no
O1 C1 C2 . . 118.6(2) no
O2 C1 C2 . . 116.0(2) no
O3 C2 C1 . . 111.0(2) no

loop_
_geom_bond_atom_site_label_1
_geom_bond_atom_site_label_2
_geom_bond_site_symmetry_1
_geom_bond_site_symmetry_2
_geom_bond_distance
_geom_bond_publ_flag
K1 O1 . . 3.382(3) yes
K1 O2 . . 3.104(2) yes
K1 O1 . 3_546 2.863(2) yes
K1 O3 . 3_546 2.920(2) yes
K1 O2 . 3_556 2.798(2) yes
K1 O1 . 4_565 3.045(3) yes
K1 O3 . 4_565 2.865(3) yes
K1 O10 . 2_557 2.898(3) yes
K1 O10 . 4_565 2.842(2) yes
O1 C1 . . 1.263(3) yes
O2 C1 . . 1.269(3) yes
O3 C2 . . 1.425(3) yes
O3 C3 . . 1.422(4) yes
C1 C2 . . 1.530(3) yes
K1 K1 . 2_556 3.856(2) no
K1 K1 . 3_556 4.331(2) no
